data_4343932
loop_
_publ_author_name
'Todorov, I.'
'Sevov, S.C.'

_publ_section_title
;
 In search of benzene-like Sn6(6-): synthesis of Na4 Ca Sn6 with
 interconnected cyclohexane-like Sn6(6-)
;
_journal_name_full 'Inorganic Chemistry'
_journal_page_first 4478
_journal_page_last 4483
_journal_volume 45
_journal_year 2006
_chemical_formula_sum 'Eu Na10 Sn12'
_chemical_name_systematic 'Na10 Eu Sn12'
_space_group_IT_number 217
_symmetry_space_group_name_Hall 'I -4 2 3'
_symmetry_space_group_name_H-M 'I -4 3 m'
_cell_angle_alpha 90
_cell_angle_beta 90
_cell_angle_gamma 90
_cell_formula_units_Z 2
_cell_length_a 11.2189
_cell_length_b 11.2189
_cell_length_c 11.2189
_cell_volume 1412.052
_citation_journal_id_ASTM INOCAJ
_cod_data_source_file Todorov_INOCAJ_2006_943.cif
_cod_data_source_block Eu1Na10Sn12
_cod_original_formula_sum 'Eu1 Na10 Sn12'
_cod_database_code 4343932

loop_
_symmetry_equiv_pos_as_xyz
x,y,z
y,-x,-z
-x,-y,z
-y,x,-z
x,-y,-z
-y,-x,z
-x,y,-z
y,x,z
z,x,y
x,-z,-y
-z,-x,y
-x,z,-y
z,-x,-y
-x,-z,y
-z,x,-y
x,z,y
y,z,x
y,-z,-x
-z,-y,x
-y,z,-x
z,y,x
-y,-z,x
-z,y,-x
z,-y,-x
x+1/2,y+1/2,z+1/2
y+1/2,-x+1/2,-z+1/2
-x+1/2,-y+1/2,z+1/2
-y+1/2,x+1/2,-z+1/2
x+1/2,-y+1/2,-z+1/2
-y+1/2,-x+1/2,z+1/2
-x+1/2,y+1/2,-z+1/2
y+1/2,x+1/2,z+1/2
z+1/2,x+1/2,y+1/2
x+1/2,-z+1/2,-y+1/2
-z+1/2,-x+1/2,y+1/2
-x+1/2,z+1/2,-y+1/2
z+1/2,-x+1/2,-y+1/2
-x+1/2,-z+1/2,y+1/2
-z+1/2,x+1/2,-y+1/2
x+1/2,z+1/2,y+1/2
y+1/2,z+1/2,x+1/2
y+1/2,-z+1/2,-x+1/2
-z+1/2,-y+1/2,x+1/2
-y+1/2,z+1/2,-x+1/2
z+1/2,y+1/2,x+1/2
-y+1/2,-z+1/2,x+1/2
-z+1/2,y+1/2,-x+1/2
z+1/2,-y+1/2,-x+1/2

loop_
_atom_site_label
_atom_site_type_symbol
_atom_site_fract_x
_atom_site_fract_y
_atom_site_fract_z
_atom_site_occupancy
_atom_site_U_iso_or_equiv
Na2 Na -0.5 0.25 0 1 0.0
Sn1 Sn -0.27834 0.09097 0.09097 1 0.0
Na1 Na -0.3047 0.3047 0.3047 1 0.0
Eu1 Eu 0 0 0 1 0.0
